data_7041044
loop_
_publ_author_name
"O' Donoghue, Richard"
'Peeters, Daniel'
'Rogalla, Detlef'
'Becker, Hans-Werner'
'Rechmann, Julian'
'Henke, Sebastian'
'Winter, Manuela'
'Devi, Anjana'

_publ_section_title
;
 Systematic molecular engineering of Zn-ketoiminates for application as
 precursors in atomic layer depositions of zinc oxide.
;
_journal_issue 47
_journal_name_full 'Dalton transactions (Cambridge, England : 2003)'
_journal_page_first 19012
_journal_page_last 19023
_journal_paper_doi 10.1039/c6dt03571j
_journal_volume 45
_journal_year 2016
_chemical_absolute_configuration unk
_chemical_formula_moiety '2(C8 H14 N O Zn0.5)'
_chemical_formula_sum 'C16 H28 N2 O2 Zn'
_chemical_formula_weight 345.77
_space_group_crystal_system monoclinic
_space_group_IT_number 5
_space_group_name_Hall 'C 2y'
_space_group_name_H-M_alt 'C 1 2 1'
_symmetry_space_group_name_Hall 'C 2y'
_symmetry_space_group_name_H-M 'C 1 2 1'
_atom_sites_solution_hydrogens geom
_atom_sites_solution_primary direct
_audit_creation_date 2015-09-08
_audit_creation_method
;
Olex2 1.2
(compiled 2015.01.26 svn.r3151 for OlexSys, GUI svn.r4998)
;
_audit_update_record
;
2016-09-05 deposited with the CCDC.
2016-10-24 downloaded from the CCDC.
;
_cell_angle_alpha 90
_cell_angle_beta 127.823(4)
_cell_angle_gamma 90
_cell_formula_units_Z 4
_cell_length_a 21.5697(5)
_cell_length_b 5.67097(8)
_cell_length_c 17.9276(4)
_cell_measurement_reflns_used 22063
_cell_measurement_temperature 110(2)
_cell_measurement_theta_max 76.2390
_cell_measurement_theta_min 4.0740
_cell_volume 1732.21(11)
_computing_cell_refinement
;
CrysAlisPro, Agilent Technologies,
Version 1.171.37.35 (release 13-08-2014 CrysAlis171 .NET)
(compiled Aug 13 2014,18:06:01)
;
_computing_data_collection
;
CrysAlisPro, Agilent Technologies,
Version 1.171.37.35 (release 13-08-2014 CrysAlis171 .NET)
(compiled Aug 13 2014,18:06:01)
;
_computing_data_reduction
;
CrysAlisPro, Agilent Technologies,
Version 1.171.37.35 (release 13-08-2014 CrysAlis171 .NET)
(compiled Aug 13 2014,18:06:01)
;
_computing_molecular_graphics 'Olex2 (Dolomanov et al., 2009)'
_computing_publication_material 'Olex2 (Dolomanov et al., 2009)'
_computing_structure_refinement 'ShelXL (Sheldrick, 2008)'
_computing_structure_solution 'ShelXS (Sheldrick, 2008)'
_diffrn_ambient_environment N~2~
_diffrn_ambient_temperature 110(2)
_diffrn_detector 'CCD plate'
_diffrn_detector_area_resol_mean 10.4372
_diffrn_detector_type Atlas
_diffrn_measured_fraction_theta_full 0.997
_diffrn_measured_fraction_theta_max 0.994
_diffrn_measurement_details
;
  1 omega -117.00  -15.00   1.0000    4.0000
omega____ theta____ kappa____ phi______ frames
    -      -41.2302  -38.0000  -60.0000 102

  2 omega -115.00  -12.00   1.0000    4.0000
omega____ theta____ kappa____ phi______ frames
    -      -41.2302  -57.0000  150.0000 103

  3 omega    2.00   99.00   1.0000    4.0000
omega____ theta____ kappa____ phi______ frames
    -       41.2302 -125.0000   30.0000 97

  4 omega  -20.00   83.00   1.0000    4.0000
omega____ theta____ kappa____ phi______ frames
    -       41.2302  -99.0000  120.0000 103

  5 omega    2.00   99.00   1.0000    4.0000
omega____ theta____ kappa____ phi______ frames
    -       41.2302 -125.0000  -60.0000 97

  6 omega    3.00   29.00   1.0000    4.0000
omega____ theta____ kappa____ phi______ frames
    -       42.0000   91.0000  -66.6619 26

  7 omega   11.00   40.00   1.0000    4.0000
omega____ theta____ kappa____ phi______ frames
    -       46.0000   83.0000   40.4327 29

  8 omega   15.00   46.00   1.0000    4.0000
omega____ theta____ kappa____ phi______ frames
    -       50.0000   81.0000 -167.6133 31

  9 omega   15.00   46.00   1.0000    4.0000
omega____ theta____ kappa____ phi______ frames
    -       50.0000   81.0000  146.8368 31

 10 omega   19.00   45.00   1.0000    4.0000
omega____ theta____ kappa____ phi______ frames
    -       54.0000   82.0000   46.4447 26

 11 omega   20.00   47.00   1.0000    4.0000
omega____ theta____ kappa____ phi______ frames
    -       54.0000   79.0000  -64.8785 27

 12 omega   20.00   46.00   1.0000    4.0000
omega____ theta____ kappa____ phi______ frames
    -       54.0000   80.0000  162.5944 26

 13 omega   19.00   45.00   1.0000    4.0000
omega____ theta____ kappa____ phi______ frames
    -       54.0000   82.0000 -121.8530 26

 14 omega   25.00  136.00   1.0000    4.0000
omega____ theta____ kappa____ phi______ frames
    -       58.0000   76.0000  -33.2908 111

 15 omega   28.00  141.00   1.0000    4.0000
omega____ theta____ kappa____ phi______ frames
    -       62.0000   77.0000 -111.6591 113

 16 omega   28.00  141.00   1.0000    4.0000
omega____ theta____ kappa____ phi______ frames
    -       62.0000   77.0000   66.7477 113

 17 omega   33.00  144.00   1.0000    4.0000
omega____ theta____ kappa____ phi______ frames
    -       66.0000   75.0000  163.7476 111

 18 omega   36.00  149.00   1.0000    4.0000
omega____ theta____ kappa____ phi______ frames
    -       70.0000   77.0000   -1.6474 113

 19 omega   36.00  149.00   1.0000    4.0000
omega____ theta____ kappa____ phi______ frames
    -       70.0000   77.0000  154.2474 113

 20 omega   34.00  147.00   1.0000   15.0000
omega____ theta____ kappa____ phi______ frames
    -      113.0000  -77.0000    0.0000 113

 21 omega   79.00  158.00   1.0000   15.0000
omega____ theta____ kappa____ phi______ frames
    -      113.0000   77.0000   60.0000 79

 22 omega   79.00  158.00   1.0000   15.0000
omega____ theta____ kappa____ phi______ frames
    -      113.0000   77.0000  120.0000 79

 23 omega   83.00  158.00   1.0000   15.0000
omega____ theta____ kappa____ phi______ frames
    -      113.0000   61.0000 -180.0000 75

 24 omega   38.00   77.00   1.0000   15.0000
omega____ theta____ kappa____ phi______ frames
    -      113.0000  -45.0000 -150.0000 39

 25 omega   83.00  158.00   1.0000   15.0000
omega____ theta____ kappa____ phi______ frames
    -      113.0000   61.0000   90.0000 75

 26 omega   79.00  158.00   1.0000   15.0000
omega____ theta____ kappa____ phi______ frames
    -      113.0000   77.0000  -30.0000 79

 27 omega   38.00   77.00   1.0000   15.0000
omega____ theta____ kappa____ phi______ frames
    -      113.0000  -45.0000    0.0000 39

 28 omega   79.00  158.00   1.0000   15.0000
omega____ theta____ kappa____ phi______ frames
    -      113.0000   77.0000 -120.0000 79

 29 omega   79.00  158.00   1.0000   15.0000
omega____ theta____ kappa____ phi______ frames
    -      113.0000   77.0000   30.0000 79

 30 omega   79.00  158.00   1.0000   15.0000
omega____ theta____ kappa____ phi______ frames
    -      113.0000   77.0000  150.0000 79

 31 omega   79.00  158.00   1.0000   15.0000
omega____ theta____ kappa____ phi______ frames
    -      113.0000   77.0000 -180.0000 79

 32 omega   35.00  116.00   1.0000   15.0000
omega____ theta____ kappa____ phi______ frames
    -      113.0000 -111.0000    0.0000 81

 33 omega   79.00  158.00   1.0000   15.0000
omega____ theta____ kappa____ phi______ frames
    -      113.0000   77.0000 -150.0000 79

 34 omega   83.00  158.00   1.0000   15.0000
omega____ theta____ kappa____ phi______ frames
    -      113.0000   61.0000  -60.0000 75

 35 omega   83.00  158.00   1.0000   15.0000
omega____ theta____ kappa____ phi______ frames
    -      113.0000   61.0000  -30.0000 75

 36 omega   83.00  158.00   1.0000   15.0000
omega____ theta____ kappa____ phi______ frames
    -      113.0000   61.0000   60.0000 75

 37 omega   83.00  158.00   1.0000   15.0000
omega____ theta____ kappa____ phi______ frames
    -      113.0000   61.0000  150.0000 75

 38 omega   83.00  158.00   1.0000   15.0000
omega____ theta____ kappa____ phi______ frames
    -      113.0000   61.0000  120.0000 75

 39 omega   35.00  116.00   1.0000   15.0000
omega____ theta____ kappa____ phi______ frames
    -      113.0000 -111.0000 -180.0000 81

 40 omega   79.00  158.00   1.0000   15.0000
omega____ theta____ kappa____ phi______ frames
    -      113.0000   77.0000   90.0000 79

 41 omega   83.00  158.00   1.0000   15.0000
omega____ theta____ kappa____ phi______ frames
    -      113.0000   61.0000  -90.0000 75

 42 omega   79.00  158.00   1.0000   15.0000
omega____ theta____ kappa____ phi______ frames
    -      113.0000   77.0000    0.0000 79

 43 omega   35.00  116.00   1.0000   15.0000
omega____ theta____ kappa____ phi______ frames
    -      113.0000 -111.0000  -30.0000 81

 44 omega   35.00   69.00   1.0000   15.0000
omega____ theta____ kappa____ phi______ frames
    -      113.0000  -30.0000 -180.0000 34

 45 omega   35.00   69.00   1.0000   15.0000
omega____ theta____ kappa____ phi______ frames
    -      113.0000  -30.0000   60.0000 34

 46 omega   83.00  158.00   1.0000   15.0000
omega____ theta____ kappa____ phi______ frames
    -      113.0000   61.0000 -120.0000 75

 47 omega   83.00  158.00   1.0000   15.0000
omega____ theta____ kappa____ phi______ frames
    -      113.0000   61.0000 -150.0000 75

 48 omega   29.00  109.00   1.0000   15.0000
omega____ theta____ kappa____ phi______ frames
    -      113.0000  -94.0000 -150.0000 80

 49 omega   79.00  158.00   1.0000   15.0000
omega____ theta____ kappa____ phi______ frames
    -      113.0000   77.0000  -60.0000 79

 50 omega   38.00   77.00   1.0000   15.0000
omega____ theta____ kappa____ phi______ frames
    -      113.0000  -45.0000   30.0000 39

 51 omega   83.00  158.00   1.0000   15.0000
omega____ theta____ kappa____ phi______ frames
    -      113.0000   61.0000   30.0000 75

 52 omega   79.00  158.00   1.0000   15.0000
omega____ theta____ kappa____ phi______ frames
    -      113.0000   77.0000  -90.0000 79

 53 omega  -48.00  131.00   1.0000    4.0000
omega____ theta____ kappa____ phi______ frames
    -       41.2302    0.0000   90.0000 179

 54 omega    8.00  120.00   1.0000    4.0000
omega____ theta____ kappa____ phi______ frames
    -       41.2302   77.0000  120.0000 112

 55 omega  -48.00  131.00   1.0000    4.0000
omega____ theta____ kappa____ phi______ frames
    -       41.2302    0.0000 -120.0000 179

 56 omega  -48.00  131.00   1.0000    4.0000
omega____ theta____ kappa____ phi______ frames
    -       41.2302    0.0000  120.0000 179

 57 omega    2.00   99.00   1.0000    4.0000
omega____ theta____ kappa____ phi______ frames
    -       41.2302 -125.0000   60.0000 97

 58 omega   15.00  117.00   1.0000    4.0000
omega____ theta____ kappa____ phi______ frames
    -       41.2302   38.0000  -60.0000 102

 59 omega  -48.00  131.00   1.0000    4.0000
omega____ theta____ kappa____ phi______ frames
    -       41.2302    0.0000 -180.0000 179

 60 omega   -5.00  123.00   1.0000    4.0000
omega____ theta____ kappa____ phi______ frames
    -       41.2302   19.0000 -180.0000 128

 61 omega  -48.00  131.00   1.0000    4.0000
omega____ theta____ kappa____ phi______ frames
    -       41.2302    0.0000 -150.0000 179

 62 omega  -48.00  131.00   1.0000    4.0000
omega____ theta____ kappa____ phi______ frames
    -       41.2302    0.0000  -90.0000 179

 63 omega  -48.00  131.00   1.0000    4.0000
omega____ theta____ kappa____ phi______ frames
    -       41.2302    0.0000  -60.0000 179

 64 omega  -48.00  131.00   1.0000    4.0000
omega____ theta____ kappa____ phi______ frames
    -       41.2302    0.0000  -30.0000 179

 65 omega  -48.00  131.00   1.0000    4.0000
omega____ theta____ kappa____ phi______ frames
    -       41.2302    0.0000    0.0000 179

 66 omega  -48.00  131.00   1.0000    4.0000
omega____ theta____ kappa____ phi______ frames
    -       41.2302    0.0000   30.0000 179

 67 omega  -48.00  131.00   1.0000    4.0000
omega____ theta____ kappa____ phi______ frames
    -       41.2302    0.0000   60.0000 179

 68 omega    4.00   33.00   1.0000    4.0000
omega____ theta____ kappa____ phi______ frames
    -       42.0000   89.0000 -139.9244 29

 69 omega   29.00  140.00   1.0000    4.0000
omega____ theta____ kappa____ phi______ frames
    -       62.0000   75.0000   38.6144 111

 70 omega   29.00  140.00   1.0000    4.0000
omega____ theta____ kappa____ phi______ frames
    -       62.0000   76.0000  -15.5500 111

 71 omega   85.00  158.00   1.0000   15.0000
omega____ theta____ kappa____ phi______ frames
    -      113.0000   45.0000  150.0000 73

 72 omega   85.00  158.00   1.0000   15.0000
omega____ theta____ kappa____ phi______ frames
    -      113.0000   45.0000   60.0000 73

 73 omega   83.00  158.00   1.0000   15.0000
omega____ theta____ kappa____ phi______ frames
    -      113.0000   61.0000    0.0000 75
;
_diffrn_measurement_device 'four-circle diffractometer'
_diffrn_measurement_device_type 'SuperNova, Single source at offset, Atlas'
_diffrn_measurement_method '\w scans'
_diffrn_orient_matrix_UB_11 0.0544368000
_diffrn_orient_matrix_UB_12 0.0268782000
_diffrn_orient_matrix_UB_13 0.1082606000
_diffrn_orient_matrix_UB_21 -0.0628267000
_diffrn_orient_matrix_UB_22 0.1505305000
_diffrn_orient_matrix_UB_23 -0.0069739000
_diffrn_orient_matrix_UB_31 -0.0355997000
_diffrn_orient_matrix_UB_32 -0.2245551000
_diffrn_orient_matrix_UB_33 0.0082849000
_diffrn_radiation_monochromator mirror
_diffrn_radiation_probe x-ray
_diffrn_radiation_type CuK\a
_diffrn_radiation_wavelength 1.54184
_diffrn_reflns_av_R_equivalents 0.0333
_diffrn_reflns_av_unetI/netI 0.0134
_diffrn_reflns_Laue_measured_fraction_full 0.997
_diffrn_reflns_Laue_measured_fraction_max 0.994
_diffrn_reflns_limit_h_max 26
_diffrn_reflns_limit_h_min -26
_diffrn_reflns_limit_k_max 7
_diffrn_reflns_limit_k_min -7
_diffrn_reflns_limit_l_max 22
_diffrn_reflns_limit_l_min -22
_diffrn_reflns_number 31521
_diffrn_reflns_point_group_measured_fraction_full 0.993
_diffrn_reflns_point_group_measured_fraction_max 0.985
_diffrn_reflns_theta_full 67.684
_diffrn_reflns_theta_max 76.170
_diffrn_reflns_theta_min 4.100
_diffrn_source 'sealed X-ray tube'
_diffrn_source_type 'SuperNova (Cu) X-ray Source'
_exptl_absorpt_coefficient_mu 2.009
_exptl_absorpt_correction_T_max 0.930
_exptl_absorpt_correction_T_min 0.701
_exptl_absorpt_correction_type gaussian
_exptl_absorpt_process_details
;
CrysAlisPro, Agilent Technologies,
Version 1.171.37.35 (release 13-08-2014 CrysAlis171 .NET)
(compiled Aug 13 2014,18:06:01)
Numerical absorption correction based on gaussian integration over
            a multifaceted crystal model
Empirical absorption correction using spherical harmonics,
 implemented in SCALE3 ABSPACK scaling algorithm.
;
_exptl_crystal_colour colourless
_exptl_crystal_colour_primary colourless
_exptl_crystal_density_diffrn 1.326
_exptl_crystal_description plank
_exptl_crystal_F_000 736
_exptl_crystal_size_max 0.365
_exptl_crystal_size_mid 0.0664
_exptl_crystal_size_min 0.0437
_refine_diff_density_max 1.225
_refine_diff_density_min -0.444
_refine_diff_density_rms 0.078
_refine_ls_abs_structure_details
;
 Flack x determined using 1539 quotients [(I+)-(I-)]/[(I+)+(I-)]
 (Parsons, Flack and Wagner, Acta Cryst. B69 (2013) 249-259).
;
_refine_ls_abs_structure_Flack 0.202(10)
_refine_ls_extinction_method none
_refine_ls_goodness_of_fit_ref 1.047
_refine_ls_hydrogen_treatment constr
_refine_ls_matrix_type full
_refine_ls_number_parameters 197
_refine_ls_number_reflns 3572
_refine_ls_number_restraints 1
_refine_ls_restrained_S_all 1.047
_refine_ls_R_factor_all 0.0369
_refine_ls_R_factor_gt 0.0366
_refine_ls_shift/su_max 0.000
_refine_ls_shift/su_mean 0.000
_refine_ls_structure_factor_coef Fsqd
_refine_ls_weighting_details 'w=1/[\s^2^(Fo^2^)+(0.0720P)^2^+1.5290P] where P=(Fo^2^+2Fc^2^)/3'
_refine_ls_weighting_scheme calc
_refine_ls_wR_factor_gt 0.0994
_refine_ls_wR_factor_ref 0.0997
_reflns_Friedel_coverage 0.794
_reflns_Friedel_fraction_full 0.988
_reflns_Friedel_fraction_max 0.974
_reflns_number_gt 3524
_reflns_number_total 3572
_reflns_threshold_expression 'I > 2\s(I)'
_cod_data_source_file c6dt03571j2.cif
_cod_data_source_block cvd488_red_c2
_cod_depositor_comments 'Adding full bibliography for 7041043--7041046.cif.'
_cod_original_cell_volume 1732.20(10)
_cod_database_code 7041044
_chemical_oxdiff_formula 'Zn C16 H28 N2 O2'
_shelx_space_group_comment
;
The symmetry employed for this shelxl refinement is uniquely defined
by the following loop, which should always be used as a source of
symmetry information in preference to the above space-group names.
They are only intended as comments.
;
_reflns_odcompleteness_completeness 99.94
_reflns_odcompleteness_iscentric 1
_reflns_odcompleteness_theta 66.97
_olex2_refinement_description
;
1. Fixed Uiso
 At 1.2 times of:
  All C(H) groups, All C(H,H) groups
 At 1.5 times of:
  All C(H,H,H) groups
2.a Secondary CH2 refined with riding coordinates:
 C6(H6A,H6B), C7(H7A,H7B), C14(H14A,H14B), C15(H15A,H15B)
2.b Aromatic/amide H refined with riding coordinates:
 C3(H3), C11(H11)
2.c Idealised Me refined as rotating group:
 C1(H1A,H1B,H1C), C5(H5A,H5B,H5C), C8(H8A,H8B,H8C), C9(H9A,H9B,H9C), C13(H13A,
 H13B,H13C), C16(H16A,H16B,H16C)
;
_shelx_shelxl_version_number 2014/7
_olex2_submission_special_instructions 'No special instructions were received'

loop_
_space_group_symop_operation_xyz
'x, y, z'
'-x, y, -z'
'x+1/2, y+1/2, z'
'-x+1/2, y+1/2, -z'

loop_
_atom_site_label
_atom_site_type_symbol
_atom_site_fract_x
_atom_site_fract_y
_atom_site_fract_z
_atom_site_U_iso_or_equiv
_atom_site_adp_type
_atom_site_occupancy
_atom_site_site_symmetry_order
_atom_site_calc_flag
_atom_site_refinement_flags_posn
_atom_site_refinement_flags_adp
_atom_site_refinement_flags_occupancy
Zn1 Zn 0.5000 0.91103(9) 0.5000 0.02157(18) Uani 1 2 d S T P
Zn2 Zn 1.0000 1.08980(9) 1.0000 0.02416(18) Uani 1 2 d S T P
O1 O 0.58940(13) 1.1085(6) 0.59284(16) 0.0252(5) Uani 1 1 d . . .
O2 O 0.95794(13) 1.2859(5) 1.04918(17) 0.0280(5) Uani 1 1 d . . .
N1 N 0.55288(15) 0.7274(5) 0.46017(17) 0.0207(6) Uani 1 1 d . . .
N2 N 0.90349(15) 0.9070(7) 0.91020(17) 0.0223(5) Uani 1 1 d . . .
C1 C 0.7128(2) 1.2883(7) 0.6695(2) 0.0273(7) Uani 1 1 d . . .
H1A H 0.6901 1.4427 0.6483 0.041 Uiso 1 1 calc GR . .
H1B H 0.7584 1.2779 0.6720 0.041 Uiso 1 1 calc GR . .
H1C H 0.7275 1.2607 0.7313 0.041 Uiso 1 1 calc GR . .
C2 C 0.65379(18) 1.1064(7) 0.6021(2) 0.0196(6) Uani 1 1 d . . .
C3 C 0.67143(17) 0.9557(6) 0.5575(2) 0.0193(7) Uani 1 1 d . . .
H3 H 0.7206 0.9761 0.5721 0.023 Uiso 1 1 calc R . .
C4 C 0.62457(18) 0.7726(6) 0.4918(2) 0.0183(6) Uani 1 1 d . . .
C5 C 0.6630(2) 0.6257(7) 0.4598(2) 0.0278(7) Uani 1 1 d . . .
H5A H 0.6680 0.4657 0.4804 0.042 Uiso 1 1 calc GR . .
H5B H 0.7141 0.6884 0.4866 0.042 Uiso 1 1 calc GR . .
H5C H 0.6313 0.6298 0.3922 0.042 Uiso 1 1 calc GR . .
C6 C 0.50813(19) 0.5309(6) 0.3928(2) 0.0268(7) Uani 1 1 d . . .
H6A H 0.4764 0.4540 0.4072 0.032 Uiso 1 1 calc R . .
H6B H 0.5444 0.4154 0.3995 0.032 Uiso 1 1 calc R . .
C7 C 0.4551(2) 0.6222(7) 0.2914(3) 0.0347(8) Uani 1 1 d . . .
H7A H 0.4214 0.7451 0.2862 0.042 Uiso 1 1 calc R . .
H7B H 0.4873 0.6910 0.2762 0.042 Uiso 1 1 calc R . .
C8 C 0.4053(2) 0.4307(9) 0.2218(2) 0.0328(9) Uani 1 1 d . . .
H8A H 0.3719 0.4962 0.1593 0.049 Uiso 1 1 calc GR . .
H8B H 0.3737 0.3610 0.2369 0.049 Uiso 1 1 calc GR . .
H8C H 0.4384 0.3122 0.2245 0.049 Uiso 1 1 calc GR . .
C9 C 0.8607(2) 1.4615(6) 1.0532(2) 0.0305(8) Uani 1 1 d . . .
H9A H 0.8887 1.4307 1.1192 0.046 Uiso 1 1 calc GR . .
H9B H 0.8053 1.4502 1.0213 0.046 Uiso 1 1 calc GR . .
H9C H 0.8732 1.6172 1.0449 0.046 Uiso 1 1 calc GR . .
C10 C 0.88410(19) 1.2842(6) 1.0125(2) 0.0212(6) Uani 1 1 d . . .
C11 C 0.82790(18) 1.1332(6) 0.9427(2) 0.0201(7) Uani 1 1 d . . .
H11 H 0.7773 1.1538 0.9238 0.024 Uiso 1 1 calc R . .
C12 C 0.83717(19) 0.9503(6) 0.8958(2) 0.0203(7) Uani 1 1 d . . .
C13 C 0.7649(2) 0.8018(7) 0.8273(2) 0.0300(7) Uani 1 1 d . . .
H13A H 0.7546 0.7998 0.7670 0.045 Uiso 1 1 calc GR . .
H13B H 0.7207 0.8678 0.8204 0.045 Uiso 1 1 calc GR . .
H13C H 0.7738 0.6437 0.8510 0.045 Uiso 1 1 calc GR . .
C14 C 0.9082(2) 0.7086(6) 0.8599(2) 0.0283(7) Uani 1 1 d . . .
H14A H 0.8653 0.5999 0.8372 0.034 Uiso 1 1 calc R . .
H14B H 0.9570 0.6239 0.9033 0.034 Uiso 1 1 calc R . .
C15 C 0.9040(2) 0.7987(8) 0.7768(3) 0.0344(8) Uani 1 1 d . . .
H15A H 0.8555 0.8857 0.7342 0.041 Uiso 1 1 calc R . .
H15B H 0.9473 0.9061 0.7999 0.041 Uiso 1 1 calc R . .
C16 C 0.9074(2) 0.6017(10) 0.7237(3) 0.0314(8) Uani 1 1 d . . .
H16A H 0.9143 0.6659 0.6796 0.047 Uiso 1 1 calc GR . .
H16B H 0.8595 0.5131 0.6901 0.047 Uiso 1 1 calc GR . .
H16C H 0.9508 0.5000 0.7673 0.047 Uiso 1 1 calc GR . .

loop_
_atom_site_aniso_label
_atom_site_aniso_U_11
_atom_site_aniso_U_22
_atom_site_aniso_U_33
_atom_site_aniso_U_23
_atom_site_aniso_U_13
_atom_site_aniso_U_12
Zn1 0.0159(3) 0.0246(4) 0.0236(3) 0.000 0.0119(2) 0.000
Zn2 0.0185(3) 0.0268(4) 0.0248(3) 0.000 0.0121(2) 0.000
O1 0.0200(10) 0.0245(13) 0.0294(11) -0.0070(12) 0.0143(9) -0.0004(11)
O2 0.0236(11) 0.0278(14) 0.0303(11) -0.0088(11) 0.0154(9) -0.0058(11)
N1 0.0183(11) 0.0211(15) 0.0207(11) -0.0035(11) 0.0109(10) -0.0048(11)
N2 0.0227(12) 0.0206(14) 0.0216(11) -0.0018(14) 0.0125(10) 0.0050(14)
C1 0.0304(16) 0.0198(16) 0.0265(14) -0.0043(14) 0.0147(13) -0.0044(14)
C2 0.0217(14) 0.0132(16) 0.0193(13) 0.0029(12) 0.0103(11) 0.0029(12)
C3 0.0150(12) 0.018(2) 0.0243(13) -0.0014(11) 0.0117(11) -0.0039(11)
C4 0.0212(13) 0.0146(15) 0.0208(13) 0.0030(11) 0.0137(11) 0.0016(12)
C5 0.0328(17) 0.0229(18) 0.0303(15) -0.0041(13) 0.0207(14) -0.0011(14)
C6 0.0245(15) 0.0207(17) 0.0311(16) -0.0038(13) 0.0150(14) -0.0030(12)
C7 0.0333(18) 0.031(2) 0.0308(16) -0.0037(14) 0.0148(14) -0.0031(15)
C8 0.0302(16) 0.036(3) 0.0260(15) -0.0046(19) 0.0141(13) -0.002(2)
C9 0.044(2) 0.0208(18) 0.0279(15) -0.0030(13) 0.0230(15) 0.0035(15)
C10 0.0276(15) 0.0149(15) 0.0205(13) 0.0005(12) 0.0145(12) -0.0005(13)
C11 0.0178(13) 0.0191(19) 0.0226(13) -0.0002(12) 0.0119(12) 0.0017(11)
C12 0.0222(14) 0.0148(19) 0.0177(12) 0.0014(11) 0.0090(11) -0.0022(12)
C13 0.0328(17) 0.0229(17) 0.0268(15) -0.0051(14) 0.0144(14) -0.0056(15)
C14 0.0309(16) 0.0214(16) 0.0328(16) -0.0042(13) 0.0197(14) -0.0018(13)
C15 0.043(2) 0.0281(18) 0.0354(17) 0.0012(15) 0.0256(16) 0.0023(16)
C16 0.0360(18) 0.032(2) 0.0300(16) -0.0028(18) 0.0221(14) -0.0039(19)

loop_
_atom_type_symbol
_atom_type_description
_atom_type_scat_dispersion_real
_atom_type_scat_dispersion_imag
_atom_type_scat_source
C C 0.0181 0.0091 'International Tables Vol C Tables 4.2.6.8 and 6.1.1.4'
H H 0.0000 0.0000 'International Tables Vol C Tables 4.2.6.8 and 6.1.1.4'
N N 0.0311 0.0180 'International Tables Vol C Tables 4.2.6.8 and 6.1.1.4'
O O 0.0492 0.0322 'International Tables Vol C Tables 4.2.6.8 and 6.1.1.4'
Zn Zn -1.5491 0.6778 'International Tables Vol C Tables 4.2.6.8 and 6.1.1.4'

loop_
_exptl_crystal_face_index_h
_exptl_crystal_face_index_k
_exptl_crystal_face_index_l
_exptl_crystal_face_perp_dist
_exptl_oxdiff_crystal_face_indexfrac_h
_exptl_oxdiff_crystal_face_indexfrac_k
_exptl_oxdiff_crystal_face_indexfrac_l
_exptl_oxdiff_crystal_face_x
_exptl_oxdiff_crystal_face_y
_exptl_oxdiff_crystal_face_z
-5 3 -1 0.1420 -4.9959 2.9979 -1.0112 -0.3008 0.7722 -0.5037
5 -3 1 0.1420 4.9959 -2.9979 1.0112 0.3008 -0.7722 0.5037
-13 0 3 0.0332 -12.9975 -0.0008 2.9943 -0.3834 0.7956 0.4877
13 0 -3 0.0332 12.9975 0.0008 -2.9943 0.3834 -0.7956 -0.4877
-1 0 -9 0.0246 -0.9874 -0.0031 -9.0064 -1.0289 0.1244 -0.0388
1 0 9 0.0246 0.9874 0.0031 9.0064 1.0289 -0.1244 0.0388
-13 0 9 0.0287 -13.0056 0.0012 8.9981 0.2662 0.7545 0.5373
13 0 -9 0.0287 13.0056 -0.0012 -8.9981 -0.2662 -0.7545 -0.5373
-4 0 -7 0.0263 -3.9886 -0.0029 -7.0069 -0.9758 0.2990 0.0846
4 0 7 0.0263 3.9886 0.0029 7.0069 0.9758 -0.2990 -0.0846
-2 -2 9 0.1111 -2.0113 -1.9966 9.0097 0.8122 -0.2370 0.5946
2 2 -9 0.1111 2.0113 1.9966 -9.0097 -0.8122 0.2370 -0.5946
-7 0 12 0.0192 -7.0126 0.0030 12.0036 0.9179 0.3573 0.3484
1 3 6 0.1272 0.9917 3.0011 5.9969 0.7839 0.3476 -0.6595
-9 3 7 0.1225 -9.0046 3.0001 6.9916 0.3474 0.9686 -0.2952
-9 0 11 0.0220 -9.0103 0.0024 11.0018 0.7006 0.4897 0.4114
9 0 -11 0.0220 9.0103 -0.0024 -11.0018 -0.7006 -0.4897 -0.4114

loop_
_geom_angle_atom_site_label_1
_geom_angle_atom_site_label_2
_geom_angle_atom_site_label_3
_geom_angle
_geom_angle_site_symmetry_1
_geom_angle_site_symmetry_3
O1 Zn1 O1 109.95(18) . 2_656
O1 Zn1 N1 97.09(10) . .
O1 Zn1 N1 97.09(10) 2_656 2_656
O1 Zn1 N1 118.84(11) . 2_656
O1 Zn1 N1 118.84(11) 2_656 .
N1 Zn1 N1 116.29(17) . 2_656
O2 Zn2 O2 110.62(17) 2_757 .
O2 Zn2 N2 118.72(11) 2_757 .
O2 Zn2 N2 118.72(11) . 2_757
O2 Zn2 N2 96.76(11) . .
O2 Zn2 N2 96.76(11) 2_757 2_757
N2 Zn2 N2 116.6(2) . 2_757
C2 O1 Zn1 121.7(2) . .
C10 O2 Zn2 122.2(2) . .
C4 N1 Zn1 122.2(2) . .
C4 N1 C6 120.5(3) . .
C6 N1 Zn1 117.3(2) . .
C12 N2 Zn2 122.7(3) . .
C12 N2 C14 119.7(3) . .
C14 N2 Zn2 117.6(2) . .
H1A C1 H1B 109.5 . .
H1A C1 H1C 109.5 . .
H1B C1 H1C 109.5 . .
C2 C1 H1A 109.5 . .
C2 C1 H1B 109.5 . .
C2 C1 H1C 109.5 . .
O1 C2 C1 114.2(3) . .
O1 C2 C3 126.1(3) . .
C3 C2 C1 119.7(3) . .
C2 C3 H3 115.6 . .
C2 C3 C4 128.7(3) . .
C4 C3 H3 115.6 . .
N1 C4 C3 123.6(3) . .
N1 C4 C5 120.4(3) . .
C3 C4 C5 116.0(3) . .
C4 C5 H5A 109.5 . .
C4 C5 H5B 109.5 . .
C4 C5 H5C 109.5 . .
H5A C5 H5B 109.5 . .
H5A C5 H5C 109.5 . .
H5B C5 H5C 109.5 . .
N1 C6 H6A 109.5 . .
N1 C6 H6B 109.5 . .
N1 C6 C7 110.7(3) . .
H6A C6 H6B 108.1 . .
C7 C6 H6A 109.5 . .
C7 C6 H6B 109.5 . .
C6 C7 H7A 109.2 . .
C6 C7 H7B 109.2 . .
H7A C7 H7B 107.9 . .
C8 C7 C6 112.2(3) . .
C8 C7 H7A 109.2 . .
C8 C7 H7B 109.2 . .
C7 C8 H8A 109.5 . .
C7 C8 H8B 109.5 . .
C7 C8 H8C 109.5 . .
H8A C8 H8B 109.5 . .
H8A C8 H8C 109.5 . .
H8B C8 H8C 109.5 . .
H9A C9 H9B 109.5 . .
H9A C9 H9C 109.5 . .
H9B C9 H9C 109.5 . .
C10 C9 H9A 109.5 . .
C10 C9 H9B 109.5 . .
C10 C9 H9C 109.5 . .
O2 C10 C9 115.0(3) . .
O2 C10 C11 125.8(3) . .
C11 C10 C9 119.1(3) . .
C10 C11 H11 115.7 . .
C10 C11 C12 128.6(3) . .
C12 C11 H11 115.7 . .
N2 C12 C11 123.5(3) . .
N2 C12 C13 120.6(3) . .
C11 C12 C13 115.9(3) . .
C12 C13 H13A 109.5 . .
C12 C13 H13B 109.5 . .
C12 C13 H13C 109.5 . .
H13A C13 H13B 109.5 . .
H13A C13 H13C 109.5 . .
H13B C13 H13C 109.5 . .
N2 C14 H14A 109.5 . .
N2 C14 H14B 109.5 . .
N2 C14 C15 110.8(3) . .
H14A C14 H14B 108.1 . .
C15 C14 H14A 109.5 . .
C15 C14 H14B 109.5 . .
C14 C15 H15A 109.2 . .
C14 C15 H15B 109.2 . .
H15A C15 H15B 107.9 . .
C16 C15 C14 112.0(3) . .
C16 C15 H15A 109.2 . .
C16 C15 H15B 109.2 . .
C15 C16 H16A 109.5 . .
C15 C16 H16B 109.5 . .
C15 C16 H16C 109.5 . .
H16A C16 H16B 109.5 . .
H16A C16 H16C 109.5 . .
H16B C16 H16C 109.5 . .

loop_
_geom_bond_atom_site_label_1
_geom_bond_atom_site_label_2
_geom_bond_distance
_geom_bond_site_symmetry_2
Zn1 O1 1.951(3) .
Zn1 O1 1.951(3) 2_656
Zn1 N1 1.974(3) .
Zn1 N1 1.974(3) 2_656
Zn2 O2 1.954(3) 2_757
Zn2 O2 1.954(3) .
Zn2 N2 1.972(3) .
Zn2 N2 1.972(3) 2_757
O1 C2 1.294(4) .
O2 C10 1.298(4) .
N1 C4 1.305(4) .
N1 C6 1.484(4) .
N2 C12 1.312(4) .
N2 C14 1.483(5) .
C1 H1A 0.9600 .
C1 H1B 0.9600 .
C1 H1C 0.9600 .
C1 C2 1.502(5) .
C2 C3 1.375(5) .
C3 H3 0.9300 .
C3 C4 1.424(4) .
C4 C5 1.514(4) .
C5 H5A 0.9600 .
C5 H5B 0.9600 .
C5 H5C 0.9600 .
C6 H6A 0.9700 .
C6 H6B 0.9700 .
C6 C7 1.526(5) .
C7 H7A 0.9700 .
C7 H7B 0.9700 .
C7 C8 1.499(6) .
C8 H8A 0.9600 .
C8 H8B 0.9600 .
C8 H8C 0.9600 .
C9 H9A 0.9600 .
C9 H9B 0.9600 .
C9 H9C 0.9600 .
C9 C10 1.498(5) .
C10 C11 1.382(5) .
C11 H11 0.9300 .
C11 C12 1.424(4) .
C12 C13 1.516(5) .
C13 H13A 0.9600 .
C13 H13B 0.9600 .
C13 H13C 0.9600 .
C14 H14A 0.9700 .
C14 H14B 0.9700 .
C14 C15 1.525(5) .
C15 H15A 0.9700 .
C15 H15B 0.9700 .
C15 C16 1.499(6) .
C16 H16A 0.9600 .
C16 H16B 0.9600 .
C16 H16C 0.9600 .

loop_
_geom_torsion_atom_site_label_1
_geom_torsion_atom_site_label_2
_geom_torsion_atom_site_label_3
_geom_torsion_atom_site_label_4
_geom_torsion
Zn1 O1 C2 C1 173.7(2)
Zn1 O1 C2 C3 -6.9(5)
Zn1 N1 C4 C3 0.2(4)
Zn1 N1 C4 C5 179.5(2)
Zn1 N1 C6 C7 84.0(3)
Zn2 O2 C10 C9 -174.5(2)
Zn2 O2 C10 C11 6.8(5)
Zn2 N2 C12 C11 0.5(5)
Zn2 N2 C12 C13 -178.9(2)
Zn2 N2 C14 C15 -80.1(3)
O1 C2 C3 C4 0.6(6)
O2 C10 C11 C12 -0.1(6)
N1 C6 C7 C8 -176.5(3)
N2 C14 C15 C16 -179.2(3)
C1 C2 C3 C4 180.0(3)
C2 C3 C4 N1 3.3(5)
C2 C3 C4 C5 -176.0(3)
C4 N1 C6 C7 -96.7(4)
C6 N1 C4 C3 -179.0(3)
C6 N1 C4 C5 0.2(4)
C9 C10 C11 C12 -178.7(3)
C10 C11 C12 N2 -4.0(5)
C10 C11 C12 C13 175.3(3)
C12 N2 C14 C15 101.8(4)
C14 N2 C12 C11 178.4(3)
C14 N2 C12 C13 -0.9(5)
